data_7002588
loop_
_publ_author_name
'Arbaoui, Abdessamad'
'Redshaw, Carl'
'Homden, Damien M.'
'Wright, Joseph A.'
'Elsegood, Mark R. J.'

_publ_section_title
;
 Vanadium-based imido-alkoxide pro-catalysts bearing bisphenolate
 ligands for ethylene and \e-caprolactone polymerisation
;
_journal_issue 41
_journal_name_full 'Dalton Transactions'
_journal_page_first 8911
_journal_page_last 8922
_journal_paper_doi 10.1039/b902402f
_journal_year 2009
_chemical_formula_moiety 'C80 H116 N2 O8 V2'
_chemical_formula_structural '[V(=NC6H4OMe)(diphenolate)(mu-O-i-Pr)]2'
_chemical_formula_sum 'C80 H116 N2 O8 V2'
_chemical_formula_weight 1335.63
_chemical_name_common 'Compound 7'
_space_group_IT_number 2
_symmetry_cell_setting triclinic
_symmetry_Int_Tables_number 2
_symmetry_space_group_name_Hall '-P 1'
_symmetry_space_group_name_H-M 'P -1'
_atom_sites_solution_hydrogens geom
_atom_sites_solution_primary direct
_atom_sites_solution_secondary difmap
_cell_angle_alpha 91.325(3)
_cell_angle_beta 95.727(3)
_cell_angle_gamma 91.217(3)
_cell_formula_units_Z 1
_cell_length_a 10.6184(3)
_cell_length_b 10.6968(4)
_cell_length_c 16.6833(7)
_cell_measurement_reflns_used 5133
_cell_measurement_temperature 140(2)
_cell_measurement_theta_max 33.9719
_cell_measurement_theta_min 3.2582
_cell_volume 1884.45(12)
_computing_cell_refinement 'CrysAlis RED (Oxford Diffraction, 2007)'
_computing_data_collection 'CrysAlis CCD (Oxford Diffraction, 2007)'
_computing_data_reduction 'CrysAlis RED (Oxford Diffraction, 2007)'
_computing_molecular_graphics 'CAMERON (Watkins <i>et al.</i>, 1999)'
_computing_publication_material
;
SHELXL-97, PLATON (Spek, 2003), WinGX (Farrugia, 1999)
and enCIFer (Allen <i>et al.</i>, 2004)
;
_computing_structure_refinement 'SHELXL-97 (Sheldrick, 2008)'
_computing_structure_solution 'SIR92 (Altomare <i>et al.</i>, 1993)'
_diffrn_ambient_temperature 140(2)
_diffrn_detector_area_resol_mean 16.0050
_diffrn_measured_fraction_theta_full 0.993
_diffrn_measured_fraction_theta_max 0.993
_diffrn_measurement_device_type 'Oxford Diffraction Xcalibur 3/CCD'
_diffrn_measurement_method 'Thin slice \f and \w scans'
_diffrn_radiation_monochromator graphite
_diffrn_radiation_probe x-ray
_diffrn_radiation_source 'Enhance (Mo) X-ray Source'
_diffrn_radiation_type 'Mo K\a'
_diffrn_radiation_wavelength 0.71073
_diffrn_reflns_av_R_equivalents 0.0637
_diffrn_reflns_av_sigmaI/netI 0.1673
_diffrn_reflns_limit_h_max 13
_diffrn_reflns_limit_h_min -13
_diffrn_reflns_limit_k_max 13
_diffrn_reflns_limit_k_min -13
_diffrn_reflns_limit_l_max 21
_diffrn_reflns_limit_l_min -21
_diffrn_reflns_number 25919
_diffrn_reflns_theta_full 27.50
_diffrn_reflns_theta_max 27.50
_diffrn_reflns_theta_min 3.27
_diffrn_standards_number 0
_exptl_absorpt_coefficient_mu 0.302
_exptl_absorpt_correction_T_max 0.9421
_exptl_absorpt_correction_T_min 0.6283
_exptl_absorpt_correction_type multi-scan
_exptl_absorpt_process_details '(ABSPACK; Oxford Diffraction, 2007)'
_exptl_crystal_colour orange
_exptl_crystal_density_diffrn 1.177
_exptl_crystal_density_method 'not measured'
_exptl_crystal_description prism
_exptl_crystal_F_000 720
_exptl_crystal_size_max 0.38
_exptl_crystal_size_mid 0.28
_exptl_crystal_size_min 0.20
_refine_diff_density_max 0.425
_refine_diff_density_min -0.304
_refine_diff_density_rms 0.047
_refine_ls_extinction_method none
_refine_ls_goodness_of_fit_ref 0.791
_refine_ls_hydrogen_treatment constr
_refine_ls_matrix_type full
_refine_ls_number_parameters 462
_refine_ls_number_reflns 8611
_refine_ls_number_restraints 84
_refine_ls_restrained_S_all 0.788
_refine_ls_R_factor_all 0.1048
_refine_ls_R_factor_gt 0.0421
_refine_ls_shift/su_max 0.001
_refine_ls_shift/su_mean 0.000
_refine_ls_structure_factor_coef Fsqd
_refine_ls_weighting_details 'calc w=1/[\s^2^(Fo^2^)+(0.0337P)^2^] where P=(Fo^2^+2Fc^2^)/3'
_refine_ls_weighting_scheme calc
_refine_ls_wR_factor_gt 0.0759
_refine_ls_wR_factor_ref 0.0851
_reflns_number_gt 3924
_reflns_number_total 8611
_reflns_threshold_expression >2\s(I)
_cod_data_source_file b902402f.txt
_cod_data_source_block 7
_cod_database_code 7002588

loop_
_symmetry_equiv_pos_as_xyz
'x, y, z'
'-x, -y, -z'

loop_
_atom_site_label
_atom_site_type_symbol
_atom_site_fract_x
_atom_site_fract_y
_atom_site_fract_z
_atom_site_U_iso_or_equiv
_atom_site_adp_type
_atom_site_occupancy
_atom_site_symmetry_multiplicity
_atom_site_calc_flag
_atom_site_refinement_flags
_atom_site_disorder_assembly
_atom_site_disorder_group
V1 V 0.00845(3) 0.43513(4) 0.58944(2) 0.02475(11) Uani 1 1 d . . .
N1 N -0.03537(14) 0.45541(15) 0.68133(10) 0.0251(4) Uani 1 1 d . . .
O1 O -0.05328(11) 0.57895(12) 0.53996(8) 0.0228(3) Uani 1 1 d . . .
O2 O -0.06978(11) 0.28103(12) 0.57000(8) 0.0244(3) Uani 1 1 d . . .
O3 O 0.17903(11) 0.42338(12) 0.61623(8) 0.0232(3) Uani 1 1 d . . .
O4 O -0.20076(14) 0.44628(17) 0.98634(10) 0.0547(5) Uani 1 1 d . . .
C1 C -0.1180(2) 0.6798(2) 0.57982(14) 0.0342(6) Uani 1 1 d . . .
H1 H -0.1149 0.6561 0.6376 0.041 Uiso 1 1 calc R . .
C2 C -0.25648(19) 0.6813(2) 0.55043(14) 0.0425(6) Uani 1 1 d . . .
H2A H -0.2667 0.7093 0.4947 0.064 Uiso 1 1 calc R . .
H2B H -0.2997 0.7386 0.5847 0.064 Uiso 1 1 calc R . .
H2C H -0.2934 0.5968 0.5528 0.064 Uiso 1 1 calc R . .
C3 C -0.0508(2) 0.8024(2) 0.58093(15) 0.0510(7) Uani 1 1 d . . .
H3A H 0.0383 0.7925 0.6007 0.076 Uiso 1 1 calc R . .
H3B H -0.0897 0.8611 0.6165 0.076 Uiso 1 1 calc R . .
H3C H -0.0566 0.8348 0.5263 0.076 Uiso 1 1 calc R . .
C5 C -0.07267(19) 0.4531(2) 0.75896(14) 0.0285(5) Uani 1 1 d . . .
C6 C -0.1796(2) 0.5191(2) 0.77833(14) 0.0362(6) Uani 1 1 d . . .
H6 H -0.2253 0.5671 0.7385 0.043 Uiso 1 1 calc R . .
C7 C -0.2179(2) 0.5142(2) 0.85427(14) 0.0399(6) Uani 1 1 d . . .
H7 H -0.2893 0.5601 0.8668 0.048 Uiso 1 1 calc R . .
C8 C -0.1543(2) 0.4437(2) 0.91260(14) 0.0363(6) Uani 1 1 d . . .
C9 C -0.0487(2) 0.3786(2) 0.89462(14) 0.0369(6) Uani 1 1 d . . .
H9 H -0.0040 0.3300 0.9345 0.044 Uiso 1 1 calc R . .
C10 C -0.00887(19) 0.3846(2) 0.81921(13) 0.0324(6) Uani 1 1 d . . .
H10 H 0.0644 0.3406 0.8078 0.039 Uiso 1 1 calc R . .
C11 C -0.1499(2) 0.3622(3) 1.04549(14) 0.0557(8) Uani 1 1 d . . .
H11A H -0.1623 0.2760 1.0244 0.084 Uiso 1 1 calc R . .
H11B H -0.1933 0.3722 1.0943 0.084 Uiso 1 1 calc R . .
H11C H -0.0593 0.3805 1.0584 0.084 Uiso 1 1 calc R . .
C12 C -0.09149(18) 0.20016(19) 0.63022(12) 0.0236(5) Uani 1 1 d . . .
C13 C -0.21548(17) 0.17047(19) 0.64892(12) 0.0252(5) Uani 1 1 d . . .
C14 C -0.22567(18) 0.09191(19) 0.71296(13) 0.0280(5) Uani 1 1 d . . .
H14 H -0.3080 0.0738 0.7278 0.034 Uiso 1 1 calc R . .
C15 C -0.12400(18) 0.03784(19) 0.75692(13) 0.0272(5) Uani 1 1 d . . .
C16 C -0.00524(18) 0.06579(19) 0.73377(13) 0.0286(5) Uani 1 1 d . . .
H16 H 0.0664 0.0294 0.7621 0.034 Uiso 1 1 calc R . .
C17 C 0.01364(17) 0.14409(19) 0.67136(13) 0.0244(5) Uani 1 1 d . . .
C18 C -0.33468(18) 0.2134(2) 0.59791(13) 0.0297(5) Uani 1 1 d . . .
C19 C -0.3370(2) 0.3547(2) 0.58795(15) 0.0434(7) Uani 1 1 d . . .
H19A H -0.2661 0.3813 0.5586 0.065 Uiso 1 1 calc R . .
H19B H -0.3296 0.3965 0.6412 0.065 Uiso 1 1 calc R . .
H19C H -0.4169 0.3771 0.5577 0.065 Uiso 1 1 calc R . .
C20 C -0.45642(19) 0.1755(3) 0.63398(16) 0.0656(9) Uani 1 1 d . . .
H20A H -0.5296 0.2058 0.6001 0.098 Uiso 1 1 calc R . .
H20B H -0.4551 0.2122 0.6884 0.098 Uiso 1 1 calc R . .
H20C H -0.4624 0.0841 0.6365 0.098 Uiso 1 1 calc R . .
C21 C -0.3371(2) 0.1492(2) 0.51530(14) 0.0485(7) Uani 1 1 d . . .
H21A H -0.4164 0.1678 0.4829 0.073 Uiso 1 1 calc R . .
H21B H -0.3314 0.0585 0.5217 0.073 Uiso 1 1 calc R . .
H21C H -0.2653 0.1798 0.4881 0.073 Uiso 1 1 calc R . .
C22 C -0.14240(19) -0.0488(2) 0.82735(14) 0.0352(6) Uani 1 1 d . . .
C23 C -0.2682(2) -0.1197(2) 0.81489(16) 0.0583(8) Uani 1 1 d . . .
H23A H -0.2749 -0.1651 0.7629 0.087 Uiso 1 1 calc R . .
H23B H -0.3374 -0.0606 0.8155 0.087 Uiso 1 1 calc R . .
H23C H -0.2736 -0.1792 0.8583 0.087 Uiso 1 1 calc R . .
C24 C -0.0396(2) -0.1455(3) 0.83706(19) 0.0838(12) Uani 1 1 d . . .
H24A H -0.0572 -0.2025 0.8800 0.126 Uiso 1 1 calc R . .
H24B H 0.0427 -0.1032 0.8511 0.126 Uiso 1 1 calc R . .
H24C H -0.0379 -0.1933 0.7863 0.126 Uiso 1 1 calc R . .
C25 C -0.1376(3) 0.0327(3) 0.90366(16) 0.0764(9) Uani 1 1 d . . .
H25A H -0.2029 0.0960 0.8970 0.115 Uiso 1 1 calc R . .
H25B H -0.0541 0.0740 0.9137 0.115 Uiso 1 1 calc R . .
H25C H -0.1528 -0.0196 0.9494 0.115 Uiso 1 1 calc R . .
C26 C 0.14670(17) 0.16704(19) 0.64675(13) 0.0252(5) Uani 1 1 d . . .
H26 H 0.1367 0.2085 0.5935 0.030 Uiso 1 1 calc R . .
C27 C 0.21262(19) 0.0432(2) 0.63364(14) 0.0392(6) Uani 1 1 d . . .
H27A H 0.2966 0.0602 0.6162 0.059 Uiso 1 1 calc R . .
H27B H 0.1619 -0.0077 0.5922 0.059 Uiso 1 1 calc R . .
H27C H 0.2215 -0.0021 0.6842 0.059 Uiso 1 1 calc R . .
C28 C 0.23873(17) 0.38323(19) 0.68738(12) 0.0217(5) Uani 1 1 d . . .
C29 C 0.31478(17) 0.46574(19) 0.74051(12) 0.0223(5) Uani 1 1 d . . .
C30 C 0.36727(18) 0.4167(2) 0.81216(13) 0.0287(5) Uani 1 1 d . . .
H30 H 0.4157 0.4715 0.8495 0.034 Uiso 1 1 calc R . .
C31 C 0.35350(18) 0.2919(2) 0.83298(13) 0.0278(5) Uani 1 1 d . A .
C32 C 0.28293(17) 0.2139(2) 0.77704(13) 0.0280(5) Uani 1 1 d . . .
H32 H 0.2740 0.1277 0.7885 0.034 Uiso 1 1 calc R . .
C33 C 0.22511(17) 0.2569(2) 0.70517(13) 0.0238(5) Uani 1 1 d . . .
C34 C 0.34263(18) 0.60130(19) 0.71892(12) 0.0270(5) Uani 1 1 d . . .
C35 C 0.2208(2) 0.6758(2) 0.70700(15) 0.0440(7) Uani 1 1 d . . .
H35A H 0.1756 0.6703 0.7552 0.066 Uiso 1 1 calc R . .
H35B H 0.1669 0.6412 0.6603 0.066 Uiso 1 1 calc R . .
H35C H 0.2421 0.7636 0.6978 0.066 Uiso 1 1 calc R . .
C36 C 0.4099(2) 0.6014(2) 0.64167(14) 0.0445(7) Uani 1 1 d . . .
H36A H 0.4274 0.6879 0.6271 0.067 Uiso 1 1 calc R . .
H36B H 0.3557 0.5592 0.5978 0.067 Uiso 1 1 calc R . .
H36C H 0.4898 0.5572 0.6508 0.067 Uiso 1 1 calc R . .
C37 C 0.4302(2) 0.6710(2) 0.78439(14) 0.0442(6) Uani 1 1 d . . .
H37A H 0.3904 0.6729 0.8349 0.066 Uiso 1 1 calc R . .
H37B H 0.4455 0.7568 0.7677 0.066 Uiso 1 1 calc R . .
H37C H 0.5109 0.6280 0.7925 0.066 Uiso 1 1 calc R . .
C38 C 0.4139(2) 0.2420(2) 0.91251(14) 0.0370(6) Uani 1 1 d U . .
C39 C 0.4709(5) 0.3499(5) 0.9727(3) 0.0524(17) Uani 0.575(6) 1 d PU A 1
H39A H 0.4047 0.4096 0.9819 0.079 Uiso 0.575(6) 1 calc PR A 1
H39B H 0.5404 0.3932 0.9494 0.079 Uiso 0.575(6) 1 calc PR A 1
H39C H 0.5029 0.3139 1.0240 0.079 Uiso 0.575(6) 1 calc PR A 1
C40 C 0.5188(6) 0.1586(7) 0.8963(3) 0.069(2) Uani 0.575(6) 1 d PU A 1
H40A H 0.5819 0.2054 0.8693 0.104 Uiso 0.575(6) 1 calc PR A 1
H40B H 0.4853 0.0879 0.8616 0.104 Uiso 0.575(6) 1 calc PR A 1
H40C H 0.5584 0.1273 0.9473 0.104 Uiso 0.575(6) 1 calc PR A 1
C41 C 0.3128(5) 0.1768(6) 0.9582(3) 0.066(2) Uani 0.575(6) 1 d PU A 1
H41A H 0.3533 0.1419 1.0078 0.098 Uiso 0.575(6) 1 calc PR A 1
H41B H 0.2707 0.1094 0.9241 0.098 Uiso 0.575(6) 1 calc PR A 1
H41C H 0.2501 0.2378 0.9716 0.098 Uiso 0.575(6) 1 calc PR A 1
C39X C 0.3962(8) 0.0974(6) 0.9159(4) 0.072(3) Uani 0.425(6) 1 d PU A 2
H39D H 0.4403 0.0676 0.9660 0.108 Uiso 0.425(6) 1 calc PR A 2
H39E H 0.4313 0.0578 0.8697 0.108 Uiso 0.425(6) 1 calc PR A 2
H39F H 0.3058 0.0757 0.9140 0.108 Uiso 0.425(6) 1 calc PR A 2
C40X C 0.3591(8) 0.3022(7) 0.9790(4) 0.069(3) Uani 0.425(6) 1 d PU A 2
H40D H 0.4046 0.2777 1.0300 0.103 Uiso 0.425(6) 1 calc PR A 2
H40E H 0.2697 0.2765 0.9777 0.103 Uiso 0.425(6) 1 calc PR A 2
H40F H 0.3657 0.3932 0.9742 0.103 Uiso 0.425(6) 1 calc PR A 2
C41X C 0.5579(6) 0.2702(10) 0.9177(5) 0.078(3) Uani 0.425(6) 1 d PU A 2
H41D H 0.5733 0.3609 0.9199 0.116 Uiso 0.425(6) 1 calc PR A 2
H41E H 0.5921 0.2340 0.8702 0.116 Uiso 0.425(6) 1 calc PR A 2
H41F H 0.5995 0.2335 0.9665 0.116 Uiso 0.425(6) 1 calc PR A 2

loop_
_atom_site_aniso_label
_atom_site_aniso_U_11
_atom_site_aniso_U_22
_atom_site_aniso_U_33
_atom_site_aniso_U_23
_atom_site_aniso_U_13
_atom_site_aniso_U_12
V1 0.0207(2) 0.0258(2) 0.0275(2) 0.00128(17) 0.00150(16) -0.00316(16)
N1 0.0186(9) 0.0228(11) 0.0337(12) 0.0026(8) 0.0023(8) -0.0029(8)
O1 0.0224(8) 0.0194(8) 0.0265(9) -0.0013(7) 0.0031(6) -0.0003(6)
O2 0.0214(7) 0.0240(9) 0.0280(9) 0.0038(7) 0.0041(6) -0.0054(6)
O3 0.0201(7) 0.0234(8) 0.0256(9) 0.0027(7) 0.0004(6) -0.0033(6)
O4 0.0491(10) 0.0870(15) 0.0314(11) 0.0186(10) 0.0131(8) 0.0204(10)
C1 0.0366(14) 0.0271(14) 0.0404(15) -0.0020(11) 0.0120(11) 0.0011(11)
C2 0.0351(14) 0.0396(16) 0.0549(18) -0.0054(13) 0.0156(12) 0.0029(12)
C3 0.0435(15) 0.0420(17) 0.0648(19) -0.0148(14) -0.0040(13) 0.0037(13)
C5 0.0229(12) 0.0303(14) 0.0324(15) -0.0020(11) 0.0049(10) -0.0042(10)
C6 0.0334(14) 0.0441(16) 0.0314(16) 0.0108(12) 0.0008(11) 0.0059(12)
C7 0.0300(13) 0.0551(18) 0.0367(16) 0.0075(13) 0.0100(12) 0.0150(12)
C8 0.0348(14) 0.0462(17) 0.0288(15) 0.0051(12) 0.0066(12) 0.0043(12)
C9 0.0388(14) 0.0418(16) 0.0305(15) 0.0100(12) 0.0006(11) 0.0102(12)
C10 0.0301(13) 0.0358(15) 0.0314(15) 0.0029(12) 0.0014(11) 0.0078(11)
C11 0.0612(17) 0.080(2) 0.0280(16) 0.0192(15) 0.0068(13) 0.0074(15)
C12 0.0266(12) 0.0185(12) 0.0261(13) -0.0018(10) 0.0061(10) -0.0039(10)
C13 0.0206(12) 0.0275(13) 0.0277(13) 0.0003(10) 0.0032(9) -0.0010(10)
C14 0.0191(11) 0.0305(14) 0.0351(15) 0.0038(11) 0.0071(10) -0.0063(10)
C15 0.0253(12) 0.0245(13) 0.0321(14) 0.0048(11) 0.0049(10) -0.0051(10)
C16 0.0207(12) 0.0216(13) 0.0430(16) 0.0021(11) 0.0004(10) 0.0010(10)
C17 0.0205(12) 0.0179(12) 0.0346(14) -0.0021(10) 0.0028(10) -0.0030(9)
C18 0.0227(12) 0.0340(15) 0.0325(14) 0.0085(11) 0.0030(10) -0.0059(10)
C19 0.0328(14) 0.0390(16) 0.0565(18) 0.0020(13) -0.0052(12) 0.0050(12)
C20 0.0193(13) 0.103(3) 0.077(2) 0.0489(19) 0.0035(13) -0.0008(14)
C21 0.0518(16) 0.0428(17) 0.0471(18) -0.0002(13) -0.0121(13) -0.0029(13)
C22 0.0296(13) 0.0357(15) 0.0407(16) 0.0136(12) 0.0037(11) -0.0049(11)
C23 0.0510(17) 0.0552(19) 0.069(2) 0.0324(16) 0.0041(14) -0.0196(14)
C24 0.0606(19) 0.083(2) 0.116(3) 0.073(2) 0.0315(18) 0.0217(18)
C25 0.112(2) 0.076(2) 0.0402(19) 0.0133(17) 0.0118(17) -0.0328(19)
C26 0.0185(11) 0.0217(13) 0.0360(14) 0.0011(10) 0.0061(10) -0.0009(10)
C27 0.0319(13) 0.0289(15) 0.0585(18) -0.0045(12) 0.0147(12) -0.0015(11)
C28 0.0174(11) 0.0251(13) 0.0231(13) 0.0051(10) 0.0033(9) 0.0028(9)
C29 0.0190(11) 0.0252(13) 0.0228(13) 0.0026(10) 0.0028(9) -0.0022(10)
C30 0.0230(12) 0.0321(15) 0.0302(14) 0.0015(11) -0.0014(10) -0.0008(10)
C31 0.0193(12) 0.0348(15) 0.0299(14) 0.0088(11) 0.0039(10) 0.0009(10)
C32 0.0219(12) 0.0230(13) 0.0405(15) 0.0073(11) 0.0083(11) 0.0016(10)
C33 0.0150(11) 0.0256(13) 0.0316(14) 0.0017(11) 0.0058(9) 0.0007(9)
C34 0.0259(12) 0.0245(13) 0.0293(14) 0.0058(10) -0.0038(10) -0.0026(10)
C35 0.0448(15) 0.0251(14) 0.0579(18) 0.0009(12) -0.0146(12) -0.0013(12)
C36 0.0533(16) 0.0373(16) 0.0433(17) 0.0078(13) 0.0079(12) -0.0130(12)
C37 0.0442(14) 0.0329(15) 0.0516(17) 0.0084(13) -0.0136(12) -0.0107(12)
C38 0.0349(14) 0.0389(16) 0.0372(16) 0.0146(12) 0.0001(11) 0.0015(12)
C39 0.055(4) 0.064(3) 0.035(3) 0.017(2) -0.016(2) -0.002(3)
C40 0.074(4) 0.096(6) 0.038(3) 0.021(3) -0.006(3) 0.052(5)
C41 0.062(3) 0.092(6) 0.042(3) 0.025(3) 0.002(3) -0.018(3)
C39X 0.103(7) 0.046(4) 0.058(5) 0.026(4) -0.035(5) 0.001(4)
C40X 0.103(7) 0.064(6) 0.040(4) 0.022(4) 0.005(4) 0.005(5)
C41X 0.045(4) 0.103(8) 0.081(6) 0.044(6) -0.018(4) -0.009(4)

loop_
_atom_type_symbol
_atom_type_description
_atom_type_scat_dispersion_real
_atom_type_scat_dispersion_imag
_atom_type_scat_source
C C 0.0033 0.0016 'International Tables Vol C Tables 4.2.6.8 and 6.1.1.4'
H H 0.0000 0.0000 'International Tables Vol C Tables 4.2.6.8 and 6.1.1.4'
N N 0.0061 0.0033 'International Tables Vol C Tables 4.2.6.8 and 6.1.1.4'
O O 0.0106 0.0060 'International Tables Vol C Tables 4.2.6.8 and 6.1.1.4'
V V 0.3005 0.5294 'International Tables Vol C Tables 4.2.6.8 and 6.1.1.4'

loop_
_geom_angle_atom_site_label_1
_geom_angle_atom_site_label_2
_geom_angle_atom_site_label_3
_geom_angle
_geom_angle_site_symmetry_1
_geom_angle_site_symmetry_3
_geom_angle_publ_flag
N1 V1 O3 98.51(7) . . ?
N1 V1 O2 95.82(7) . . ?
O3 V1 O2 112.19(6) . . ?
N1 V1 O1 101.15(7) . . ?
O3 V1 O1 118.96(6) . . ?
O2 V1 O1 122.30(6) . . ?
N1 V1 O1 174.32(6) . 2_566 ?
O3 V1 O1 86.01(5) . 2_566 ?
O2 V1 O1 85.58(5) . 2_566 ?
O1 V1 O1 73.54(6) . 2_566 ?
C5 N1 V1 171.47(15) . . ?
C1 O1 V1 125.22(12) . . ?
C1 O1 V1 128.31(11) . 2_566 ?
V1 O1 V1 106.46(6) . 2_566 ?
C12 O2 V1 123.02(12) . . ?
C28 O3 V1 127.18(11) . . ?
C8 O4 C11 118.14(18) . . ?
O1 C1 C3 113.66(17) . . ?
O1 C1 C2 111.49(18) . . ?
C3 C1 C2 115.13(19) . . ?
O1 C1 H1 105.1 . . ?
C3 C1 H1 105.1 . . ?
C2 C1 H1 105.1 . . ?
C1 C2 H2A 109.5 . . ?
C1 C2 H2B 109.5 . . ?
H2A C2 H2B 109.5 . . ?
C1 C2 H2C 109.5 . . ?
H2A C2 H2C 109.5 . . ?
H2B C2 H2C 109.5 . . ?
C1 C3 H3A 109.5 . . ?
C1 C3 H3B 109.5 . . ?
H3A C3 H3B 109.5 . . ?
C1 C3 H3C 109.5 . . ?
H3A C3 H3C 109.5 . . ?
H3B C3 H3C 109.5 . . ?
C10 C5 N1 121.88(19) . . ?
C10 C5 C6 117.7(2) . . ?
N1 C5 C6 120.44(19) . . ?
C7 C6 C5 120.3(2) . . ?
C7 C6 H6 119.8 . . ?
C5 C6 H6 119.8 . . ?
C6 C7 C8 120.9(2) . . ?
C6 C7 H7 119.5 . . ?
C8 C7 H7 119.5 . . ?
O4 C8 C7 115.8(2) . . ?
O4 C8 C9 124.7(2) . . ?
C7 C8 C9 119.5(2) . . ?
C10 C9 C8 119.9(2) . . ?
C10 C9 H9 120.1 . . ?
C8 C9 H9 120.1 . . ?
C9 C10 C5 121.7(2) . . ?
C9 C10 H10 119.1 . . ?
C5 C10 H10 119.1 . . ?
O4 C11 H11A 109.5 . . ?
O4 C11 H11B 109.5 . . ?
H11A C11 H11B 109.5 . . ?
O4 C11 H11C 109.5 . . ?
H11A C11 H11C 109.5 . . ?
H11B C11 H11C 109.5 . . ?
O2 C12 C17 117.81(16) . . ?
O2 C12 C13 121.61(17) . . ?
C17 C12 C13 120.55(18) . . ?
C14 C13 C12 116.55(18) . . ?
C14 C13 C18 120.51(17) . . ?
C12 C13 C18 122.77(18) . . ?
C13 C14 C15 124.61(18) . . ?
C13 C14 H14 117.7 . . ?
C15 C14 H14 117.7 . . ?
C16 C15 C14 116.37(19) . . ?
C16 C15 C22 121.84(18) . . ?
C14 C15 C22 121.80(18) . . ?
C17 C16 C15 122.85(18) . . ?
C17 C16 H16 118.6 . . ?
C15 C16 H16 118.6 . . ?
C16 C17 C12 118.92(17) . . ?
C16 C17 C26 120.21(17) . . ?
C12 C17 C26 120.86(18) . . ?
C21 C18 C19 109.28(18) . . ?
C21 C18 C20 107.9(2) . . ?
C19 C18 C20 106.99(19) . . ?
C21 C18 C13 107.31(17) . . ?
C19 C18 C13 113.00(17) . . ?
C20 C18 C13 112.25(17) . . ?
C18 C19 H19A 109.5 . . ?
C18 C19 H19B 109.5 . . ?
H19A C19 H19B 109.5 . . ?
C18 C19 H19C 109.5 . . ?
H19A C19 H19C 109.5 . . ?
H19B C19 H19C 109.5 . . ?
C18 C20 H20A 109.5 . . ?
C18 C20 H20B 109.5 . . ?
H20A C20 H20B 109.5 . . ?
C18 C20 H20C 109.5 . . ?
H20A C20 H20C 109.5 . . ?
H20B C20 H20C 109.5 . . ?
C18 C21 H21A 109.5 . . ?
C18 C21 H21B 109.5 . . ?
H21A C21 H21B 109.5 . . ?
C18 C21 H21C 109.5 . . ?
H21A C21 H21C 109.5 . . ?
H21B C21 H21C 109.5 . . ?
C23 C22 C24 107.1(2) . . ?
C23 C22 C25 109.5(2) . . ?
C24 C22 C25 109.5(2) . . ?
C23 C22 C15 111.61(18) . . ?
C24 C22 C15 111.58(18) . . ?
C25 C22 C15 107.5(2) . . ?
C22 C23 H23A 109.5 . . ?
C22 C23 H23B 109.5 . . ?
H23A C23 H23B 109.5 . . ?
C22 C23 H23C 109.5 . . ?
H23A C23 H23C 109.5 . . ?
H23B C23 H23C 109.5 . . ?
C22 C24 H24A 109.5 . . ?
C22 C24 H24B 109.5 . . ?
H24A C24 H24B 109.5 . . ?
C22 C24 H24C 109.5 . . ?
H24A C24 H24C 109.5 . . ?
H24B C24 H24C 109.5 . . ?
C22 C25 H25A 109.5 . . ?
C22 C25 H25B 109.5 . . ?
H25A C25 H25B 109.5 . . ?
C22 C25 H25C 109.5 . . ?
H25A C25 H25C 109.5 . . ?
H25B C25 H25C 109.5 . . ?
C33 C26 C17 112.18(16) . . ?
C33 C26 C27 112.88(16) . . ?
C17 C26 C27 110.98(17) . . ?
C33 C26 H26 106.8 . . ?
C17 C26 H26 106.8 . . ?
C27 C26 H26 106.8 . . ?
C26 C27 H27A 109.5 . . ?
C26 C27 H27B 109.5 . . ?
H27A C27 H27B 109.5 . . ?
C26 C27 H27C 109.5 . . ?
H27A C27 H27C 109.5 . . ?
H27B C27 H27C 109.5 . . ?
O3 C28 C33 117.88(18) . . ?
O3 C28 C29 121.44(18) . . ?
C33 C28 C29 120.66(18) . . ?
C30 C29 C28 116.80(19) . . ?
C30 C29 C34 121.19(18) . . ?
C28 C29 C34 121.97(18) . . ?
C29 C30 C31 124.2(2) . . ?
C29 C30 H30 117.9 . . ?
C31 C30 H30 117.9 . . ?
C32 C31 C30 116.55(19) . . ?
C32 C31 C38 121.2(2) . . ?
C30 C31 C38 122.3(2) . . ?
C33 C32 C31 122.5(2) . . ?
C33 C32 H32 118.8 . . ?
C31 C32 H32 118.8 . . ?
C32 C33 C28 119.2(2) . . ?
C32 C33 C26 120.06(19) . . ?
C28 C33 C26 120.72(18) . . ?
C37 C34 C29 112.58(17) . . ?
C37 C34 C35 106.80(18) . . ?
C29 C34 C35 111.30(16) . . ?
C37 C34 C36 107.05(18) . . ?
C29 C34 C36 108.91(17) . . ?
C35 C34 C36 110.08(17) . . ?
C34 C35 H35A 109.5 . . ?
C34 C35 H35B 109.5 . . ?
H35A C35 H35B 109.5 . . ?
C34 C35 H35C 109.5 . . ?
H35A C35 H35C 109.5 . . ?
H35B C35 H35C 109.5 . . ?
C34 C36 H36A 109.5 . . ?
C34 C36 H36B 109.5 . . ?
H36A C36 H36B 109.5 . . ?
C34 C36 H36C 109.5 . . ?
H36A C36 H36C 109.5 . . ?
H36B C36 H36C 109.5 . . ?
C34 C37 H37A 109.5 . . ?
C34 C37 H37B 109.5 . . ?
H37A C37 H37B 109.5 . . ?
C34 C37 H37C 109.5 . . ?
H37A C37 H37C 109.5 . . ?
H37B C37 H37C 109.5 . . ?
C40X C38 C40 140.7(4) . . ?
C40X C38 C31 109.5(3) . . ?
C40 C38 C31 109.3(2) . . ?
C40X C38 C41 57.6(4) . . ?
C40 C38 C41 112.8(4) . . ?
C31 C38 C41 110.3(2) . . ?
C40X C38 C41X 110.7(5) . . ?
C40 C38 C41X 50.2(4) . . ?
C31 C38 C41X 108.1(3) . . ?
C41 C38 C41X 141.6(3) . . ?
C40X C38 C39X 110.2(5) . . ?
C40 C38 C39X 59.6(4) . . ?
C31 C38 C39X 111.4(3) . . ?
C41 C38 C39X 56.2(4) . . ?
C41X C38 C39X 107.0(5) . . ?
C40X C38 C39 50.5(3) . . ?
C40 C38 C39 107.6(3) . . ?
C31 C38 C39 112.6(2) . . ?
C41 C38 C39 104.2(3) . . ?
C41X C38 C39 61.9(4) . . ?
C39X C38 C39 135.9(3) . . ?
C38 C39 H39A 109.5 . . ?
C38 C39 H39B 109.5 . . ?
C38 C39 H39C 109.5 . . ?
C38 C40 H40A 109.5 . . ?
C38 C40 H40B 109.5 . . ?
C38 C40 H40C 109.5 . . ?
C38 C41 H41A 109.5 . . ?
C38 C41 H41B 109.5 . . ?
C38 C41 H41C 109.5 . . ?
C38 C39X H39D 109.5 . . ?
C38 C39X H39E 109.5 . . ?
H39D C39X H39E 109.5 . . ?
C38 C39X H39F 109.5 . . ?
H39D C39X H39F 109.5 . . ?
H39E C39X H39F 109.5 . . ?
C38 C40X H40D 109.5 . . ?
C38 C40X H40E 109.5 . . ?
H40D C40X H40E 109.5 . . ?
C38 C40X H40F 109.5 . . ?
H40D C40X H40F 109.5 . . ?
H40E C40X H40F 109.5 . . ?
C38 C41X H41D 109.5 . . ?
C38 C41X H41E 109.5 . . ?
H41D C41X H41E 109.5 . . ?
C38 C41X H41F 109.5 . . ?
H41D C41X H41F 109.5 . . ?
H41E C41X H41F 109.5 . . ?

loop_
_geom_bond_atom_site_label_1
_geom_bond_atom_site_label_2
_geom_bond_distance
_geom_bond_site_symmetry_2
_geom_bond_publ_flag
V1 N1 1.6567(17) . ?
V1 O3 1.8295(12) . ?
V1 O2 1.8373(13) . ?
V1 O1 1.8632(12) . ?
V1 O1 2.2590(13) 2_566 ?
N1 C5 1.392(2) . ?
O1 C1 1.472(2) . ?
O1 V1 2.2590(13) 2_566 ?
O2 C12 1.374(2) . ?
O3 C28 1.371(2) . ?
O4 C8 1.370(2) . ?
O4 C11 1.425(2) . ?
C1 C3 1.478(3) . ?
C1 C2 1.504(3) . ?
C1 H1 1.0000 . ?
C2 H2A 0.9800 . ?
C2 H2B 0.9800 . ?
C2 H2C 0.9800 . ?
C3 H3A 0.9800 . ?
C3 H3B 0.9800 . ?
C3 H3C 0.9800 . ?
C5 C10 1.388(3) . ?
C5 C6 1.410(3) . ?
C6 C7 1.370(3) . ?
C6 H6 0.9500 . ?
C7 C8 1.377(3) . ?
C7 H7 0.9500 . ?
C8 C9 1.387(3) . ?
C9 C10 1.369(3) . ?
C9 H9 0.9500 . ?
C10 H10 0.9500 . ?
C11 H11A 0.9800 . ?
C11 H11B 0.9800 . ?
C11 H11C 0.9800 . ?
C12 C17 1.404(3) . ?
C12 C13 1.414(3) . ?
C13 C14 1.386(3) . ?
C13 C18 1.538(3) . ?
C14 C15 1.388(3) . ?
C14 H14 0.9500 . ?
C15 C16 1.384(3) . ?
C15 C22 1.538(3) . ?
C16 C17 1.379(3) . ?
C16 H16 0.9500 . ?
C17 C26 1.527(3) . ?
C18 C21 1.523(3) . ?
C18 C19 1.525(3) . ?
C18 C20 1.530(3) . ?
C19 H19A 0.9800 . ?
C19 H19B 0.9800 . ?
C19 H19C 0.9800 . ?
C20 H20A 0.9800 . ?
C20 H20B 0.9800 . ?
C20 H20C 0.9800 . ?
C21 H21A 0.9800 . ?
C21 H21B 0.9800 . ?
C21 H21C 0.9800 . ?
C22 C23 1.515(3) . ?
C22 C24 1.520(3) . ?
C22 C25 1.522(3) . ?
C23 H23A 0.9800 . ?
C23 H23B 0.9800 . ?
C23 H23C 0.9800 . ?
C24 H24A 0.9800 . ?
C24 H24B 0.9800 . ?
C24 H24C 0.9800 . ?
C25 H25A 0.9800 . ?
C25 H25B 0.9800 . ?
C25 H25C 0.9800 . ?
C26 C33 1.525(3) . ?
C26 C27 1.533(3) . ?
C26 H26 1.0000 . ?
C27 H27A 0.9800 . ?
C27 H27B 0.9800 . ?
C27 H27C 0.9800 . ?
C28 C33 1.398(3) . ?
C28 C29 1.417(3) . ?
C29 C30 1.387(3) . ?
C29 C34 1.532(3) . ?
C30 C31 1.396(3) . ?
C30 H30 0.9500 . ?
C31 C32 1.388(3) . ?
C31 C38 1.528(3) . ?
C32 C33 1.384(3) . ?
C32 H32 0.9500 . ?
C34 C37 1.531(3) . ?
C34 C35 1.532(3) . ?
C34 C36 1.535(3) . ?
C35 H35A 0.9800 . ?
C35 H35B 0.9800 . ?
C35 H35C 0.9800 . ?
C36 H36A 0.9800 . ?
C36 H36B 0.9800 . ?
C36 H36C 0.9800 . ?
C37 H37A 0.9800 . ?
C37 H37B 0.9800 . ?
C37 H37C 0.9800 . ?
C38 C40X 1.447(7) . ?
C38 C40 1.483(5) . ?
C38 C41 1.541(5) . ?
C38 C41X 1.545(7) . ?
C38 C39X 1.557(7) . ?
C38 C39 1.582(5) . ?
C39 H39A 0.9800 . ?
C39 H39B 0.9800 . ?
C39 H39C 0.9800 . ?
C40 H40A 0.9800 . ?
C40 H40B 0.9800 . ?
C40 H40C 0.9800 . ?
C41 H41A 0.9800 . ?
C41 H41B 0.9800 . ?
C41 H41C 0.9800 . ?
C39X H39D 0.9800 . ?
C39X H39E 0.9800 . ?
C39X H39F 0.9800 . ?
C40X H40D 0.9800 . ?
C40X H40E 0.9800 . ?
C40X H40F 0.9800 . ?
C41X H41D 0.9800 . ?
C41X H41E 0.9800 . ?
C41X H41F 0.9800 . ?

loop_
_geom_torsion_atom_site_label_1
_geom_torsion_atom_site_label_2
_geom_torsion_atom_site_label_3
_geom_torsion_atom_site_label_4
_geom_torsion
_geom_torsion_site_symmetry_1
_geom_torsion_site_symmetry_2
_geom_torsion_site_symmetry_3
_geom_torsion_site_symmetry_4
_geom_torsion_publ_flag
N1 V1 O1 C1 2.14(15) . . . . ?
O3 V1 O1 C1 -104.21(14) . . . . ?
O2 V1 O1 C1 106.44(15) . . . . ?
O1 V1 O1 C1 -179.94(17) 2_566 . . . ?
N1 V1 O1 V1 -177.92(7) . . . 2_566 ?
O3 V1 O1 V1 75.73(7) . . . 2_566 ?
O2 V1 O1 V1 -73.63(7) . . . 2_566 ?
O1 V1 O1 V1 0.0 2_566 . . 2_566 ?
N1 V1 O2 C12 -27.44(14) . . . . ?
O3 V1 O2 C12 74.22(14) . . . . ?
O1 V1 O2 C12 -134.57(13) . . . . ?
O1 V1 O2 C12 158.08(13) 2_566 . . . ?
N1 V1 O3 C28 27.01(16) . . . . ?
O2 V1 O3 C28 -72.88(16) . . . . ?
O1 V1 O3 C28 134.85(15) . . . . ?
O1 V1 O3 C28 -156.46(15) 2_566 . . . ?
V1 O1 C1 C3 118.29(17) . . . . ?
V1 O1 C1 C3 -61.6(2) 2_566 . . . ?
V1 O1 C1 C2 -109.59(17) . . . . ?
V1 O1 C1 C2 70.5(2) 2_566 . . . ?
C10 C5 C6 C7 -0.2(3) . . . . ?
N1 C5 C6 C7 178.4(2) . . . . ?
C5 C6 C7 C8 -1.0(4) . . . . ?
C11 O4 C8 C7 171.6(2) . . . . ?
C11 O4 C8 C9 -10.0(3) . . . . ?
C6 C7 C8 O4 179.7(2) . . . . ?
C6 C7 C8 C9 1.2(4) . . . . ?
O4 C8 C9 C10 -178.6(2) . . . . ?
C7 C8 C9 C10 -0.2(3) . . . . ?
C8 C9 C10 C5 -1.0(3) . . . . ?
N1 C5 C10 C9 -177.4(2) . . . . ?
C6 C5 C10 C9 1.2(3) . . . . ?
V1 O2 C12 C17 -69.4(2) . . . . ?
V1 O2 C12 C13 112.66(19) . . . . ?
O2 C12 C13 C14 -177.42(19) . . . . ?
C17 C12 C13 C14 4.7(3) . . . . ?
O2 C12 C13 C18 7.2(3) . . . . ?
C17 C12 C13 C18 -170.69(19) . . . . ?
C12 C13 C14 C15 -2.6(3) . . . . ?
C18 C13 C14 C15 172.9(2) . . . . ?
C13 C14 C15 C16 -0.1(3) . . . . ?
C13 C14 C15 C22 -179.9(2) . . . . ?
C14 C15 C16 C17 0.8(3) . . . . ?
C22 C15 C16 C17 -179.4(2) . . . . ?
C15 C16 C17 C12 1.3(3) . . . . ?
C15 C16 C17 C26 -177.61(19) . . . . ?
O2 C12 C17 C16 177.90(18) . . . . ?
C13 C12 C17 C16 -4.1(3) . . . . ?
O2 C12 C17 C26 -3.2(3) . . . . ?
C13 C12 C17 C26 174.75(19) . . . . ?
C14 C13 C18 C21 -110.1(2) . . . . ?
C12 C13 C18 C21 65.1(3) . . . . ?
C14 C13 C18 C19 129.3(2) . . . . ?
C12 C13 C18 C19 -55.5(3) . . . . ?
C14 C13 C18 C20 8.2(3) . . . . ?
C12 C13 C18 C20 -176.6(2) . . . . ?
C16 C15 C22 C23 -149.4(2) . . . . ?
C14 C15 C22 C23 30.4(3) . . . . ?
C16 C15 C22 C24 -29.6(3) . . . . ?
C14 C15 C22 C24 150.2(2) . . . . ?
C16 C15 C22 C25 90.5(3) . . . . ?
C14 C15 C22 C25 -89.7(3) . . . . ?
C16 C17 C26 C33 -76.6(2) . . . . ?
C12 C17 C26 C33 104.6(2) . . . . ?
C16 C17 C26 C27 50.7(3) . . . . ?
C12 C17 C26 C27 -128.1(2) . . . . ?
V1 O3 C28 C33 68.4(2) . . . . ?
V1 O3 C28 C29 -113.27(17) . . . . ?
O3 C28 C29 C30 177.80(16) . . . . ?
C33 C28 C29 C30 -3.9(3) . . . . ?
O3 C28 C29 C34 -4.6(3) . . . . ?
C33 C28 C29 C34 173.68(17) . . . . ?
C28 C29 C30 C31 2.5(3) . . . . ?
C34 C29 C30 C31 -175.12(18) . . . . ?
C29 C30 C31 C32 0.4(3) . . . . ?
C29 C30 C31 C38 179.61(19) . . . . ?
C30 C31 C32 C33 -2.0(3) . . . . ?
C38 C31 C32 C33 178.75(18) . . . . ?
C31 C32 C33 C28 0.6(3) . . . . ?
C31 C32 C33 C26 -178.87(17) . . . . ?
O3 C28 C33 C32 -179.17(16) . . . . ?
C29 C28 C33 C32 2.5(3) . . . . ?
O3 C28 C33 C26 0.3(3) . . . . ?
C29 C28 C33 C26 -178.03(17) . . . . ?
C17 C26 C33 C32 80.4(2) . . . . ?
C27 C26 C33 C32 -45.9(2) . . . . ?
C17 C26 C33 C28 -99.1(2) . . . . ?
C27 C26 C33 C28 134.67(19) . . . . ?
C30 C29 C34 C37 -0.6(3) . . . . ?
C28 C29 C34 C37 -178.14(18) . . . . ?
C30 C29 C34 C35 -120.5(2) . . . . ?
C28 C29 C34 C35 62.0(2) . . . . ?
C30 C29 C34 C36 117.9(2) . . . . ?
C28 C29 C34 C36 -59.6(2) . . . . ?
C32 C31 C38 C40X -116.6(4) . . . . ?
C30 C31 C38 C40X 64.3(4) . . . . ?
C32 C31 C38 C40 69.6(4) . . . . ?
C30 C31 C38 C40 -109.6(4) . . . . ?
C32 C31 C38 C41 -55.0(4) . . . . ?
C30 C31 C38 C41 125.9(3) . . . . ?
C32 C31 C38 C41X 122.8(5) . . . . ?
C30 C31 C38 C41X -56.4(5) . . . . ?
C32 C31 C38 C39X 5.6(5) . . . . ?
C30 C31 C38 C39X -173.6(4) . . . . ?
C32 C31 C38 C39 -170.8(3) . . . . ?
C30 C31 C38 C39 10.0(3) . . . . ?
